data_4131871
loop_
_publ_author_name
'Wang, Tongdao'
'Daniliuc, Constantin G.'
'M\"uck-Lichtenfeld, Christian'
'Kehr, Gerald'
'Erker, Gerhard'

_publ_section_title
;
 Formation of Reactive \p-Conjugated Frustrated N/B Pairs by
 Borane-Induced Propargyl Amine Rearrangement.
;
_journal_issue 10
_journal_name_full 'Journal of the American Chemical Society'
_journal_page_first 3635
_journal_page_last 3643
_journal_paper_doi 10.1021/jacs.7b11958
_journal_volume 140
_journal_year 2018
_chemical_formula_sum 'C40 H34 B F10 N'
_chemical_formula_weight 729.49
_space_group_IT_number 2
_space_group_name_Hall '-P 1'
_space_group_name_H-M_alt 'P -1'
_symmetry_cell_setting triclinic
_symmetry_space_group_name_H-M 'P -1'
_atom_sites_solution_hydrogens geom
_atom_sites_solution_primary direct
_atom_sites_solution_secondary difmap
_audit_creation_method SHELXL-97
_cell_angle_alpha 96.508(1)
_cell_angle_beta 101.595(1)
_cell_angle_gamma 105.266(1)
_cell_formula_units_Z 2
_cell_length_a 9.4038(3)
_cell_length_b 10.8415(3)
_cell_length_c 18.5386(6)
_cell_measurement_reflns_used 4647
_cell_measurement_temperature 223(2)
_cell_measurement_theta_max 27.88
_cell_measurement_theta_min 4.08
_cell_volume 1758.27(9)
_computing_cell_refinement 'Collect (Nonius B.V., 1998)'
_computing_data_collection 'Collect (Nonius B.V., 1998)'
_computing_data_reduction 'Denzo-SMN (Otwinowski & Minor, 1997)'
_computing_molecular_graphics 'XP (BrukerAXS, 2000)'
_computing_publication_material 'SHELXL-97 (Sheldrick, 1997)'
_computing_structure_refinement 'SHELXL-97 (Sheldrick, 1997)'
_computing_structure_solution 'SHELXS-97 (Sheldrick, 1990)'
_diffrn_ambient_temperature 223(2)
_diffrn_measured_fraction_theta_full 0.980
_diffrn_measured_fraction_theta_max 0.980
_diffrn_measurement_device_type 'Nonius KappaCCD APEXII'
_diffrn_measurement_method '\w and \f scans'
_diffrn_radiation_monochromator 'Montel mirror'
_diffrn_radiation_source 'rotating anode Nonius FR591'
_diffrn_radiation_type MoK\a
_diffrn_radiation_wavelength 0.71073
_diffrn_reflns_av_R_equivalents 0.045
_diffrn_reflns_av_sigmaI/netI 0.0329
_diffrn_reflns_limit_h_max 11
_diffrn_reflns_limit_h_min 0
_diffrn_reflns_limit_k_max 12
_diffrn_reflns_limit_k_min -12
_diffrn_reflns_limit_l_max 21
_diffrn_reflns_limit_l_min -22
_diffrn_reflns_number 16507
_diffrn_reflns_theta_full 25.00
_diffrn_reflns_theta_max 25.00
_diffrn_reflns_theta_min 4.10
_exptl_absorpt_coefficient_mu 0.116
_exptl_absorpt_correction_T_max 0.9954
_exptl_absorpt_correction_T_min 0.9749
_exptl_absorpt_correction_type multi-scan
_exptl_absorpt_process_details 'Denzo (Otwinowski, Borek, Majewski & Minor, 2003)'
_exptl_crystal_colour colourless
_exptl_crystal_density_diffrn 1.378
_exptl_crystal_density_method 'not measured'
_exptl_crystal_description prism
_exptl_crystal_F_000 752
_exptl_crystal_size_max 0.22
_exptl_crystal_size_mid 0.18
_exptl_crystal_size_min 0.04
_refine_diff_density_max 0.197
_refine_diff_density_min -0.208
_refine_diff_density_rms 0.042
_refine_ls_extinction_method none
_refine_ls_goodness_of_fit_ref 1.101
_refine_ls_hydrogen_treatment mixed
_refine_ls_matrix_type full
_refine_ls_number_parameters 477
_refine_ls_number_reflns 6064
_refine_ls_number_restraints 0
_refine_ls_restrained_S_all 1.101
_refine_ls_R_factor_all 0.0836
_refine_ls_R_factor_gt 0.0639
_refine_ls_shift/su_max 0.000
_refine_ls_shift/su_mean 0.000
_refine_ls_structure_factor_coef Fsqd
_refine_ls_weighting_details 'calc w=1/[\s^2^(Fo^2^)+(0.0299P)^2^+1.8552P] where P=(Fo^2^+2Fc^2^)/3'
_refine_ls_weighting_scheme calc
_refine_ls_wR_factor_gt 0.1293
_refine_ls_wR_factor_ref 0.1458
_reflns_number_gt 4795
_reflns_number_total 6064
_reflns_threshold_expression >2sigma(I)
_cod_data_source_file ja7b11958_si_003.cif
_cod_data_source_block erk8317
_cod_original_sg_symbol_H-M P-1
_cod_database_code 4131871

loop_
_symmetry_equiv_pos_as_xyz
'x, y, z'
'-x, -y, -z'

loop_
_atom_site_label
_atom_site_type_symbol
_atom_site_fract_x
_atom_site_fract_y
_atom_site_fract_z
_atom_site_U_iso_or_equiv
_atom_site_adp_type
_atom_site_occupancy
_atom_site_symmetry_multiplicity
_atom_site_calc_flag
_atom_site_refinement_flags
C1 C 0.2728(3) 0.2050(3) 0.24281(16) 0.0447(7) Uani 1 1 d .
C2 C 0.3610(3) 0.1281(3) 0.24301(16) 0.0446(7) Uani 1 1 d .
H2 H 0.3040 0.0401 0.2283 0.054 Uiso 1 1 calc R
C3 C 0.1005(3) 0.1558(3) 0.2225(2) 0.0692(10) Uani 1 1 d .
H3A H 0.0642 0.1435 0.2679 0.083 Uiso 1 1 calc R
H3B H 0.0593 0.2206 0.2001 0.083 Uiso 1 1 calc R
C4 C 0.0450(3) 0.0299(3) 0.1684(2) 0.0575(8) Uani 1 1 d .
H4 H 0.0744 0.0282 0.1228 0.069 Uiso 1 1 calc R
C5 C -0.0418(3) -0.0783(3) 0.1805(2) 0.0576(8) Uani 1 1 d .
H5 H -0.0759 -0.0743 0.2248 0.069 Uiso 1 1 calc R
C6 C 0.6451(3) 0.2926(2) 0.29271(15) 0.0403(6) Uani 1 1 d .
C7 C 0.7318(3) 0.3979(3) 0.32149(16) 0.0436(6) Uani 1 1 d .
N1 N 0.3445(3) 0.3483(2) 0.26645(12) 0.0386(5) Uani 1 1 d .
H1 H 0.441(3) 0.356(3) 0.2755(15) 0.044(8) Uiso 1 1 d .
C11 C 0.3269(3) 0.4082(3) 0.34380(16) 0.0499(7) Uani 1 1 d .
C12 C 0.4439(4) 0.5431(3) 0.36542(18) 0.0615(9) Uani 1 1 d .
H12A H 0.4298 0.5884 0.4111 0.074 Uiso 1 1 calc R
H12B H 0.5459 0.5325 0.3769 0.074 Uiso 1 1 calc R
C13 C 0.4347(5) 0.6274(3) 0.3055(2) 0.0766(11) Uani 1 1 d .
H13A H 0.3360 0.6447 0.2963 0.092 Uiso 1 1 calc R
H13B H 0.5142 0.7108 0.3227 0.092 Uiso 1 1 calc R
C14 C 0.4544(4) 0.5596(3) 0.23342(19) 0.0595(8) Uani 1 1 d .
H14A H 0.5550 0.5460 0.2428 0.071 Uiso 1 1 calc R
H14B H 0.4504 0.6163 0.1960 0.071 Uiso 1 1 calc R
C15 C 0.3345(3) 0.4293(3) 0.20188(16) 0.0482(7) Uani 1 1 d .
C16 C 0.3697(5) 0.3216(4) 0.39829(19) 0.0712(10) Uani 1 1 d .
H16A H 0.4685 0.3122 0.3961 0.107 Uiso 1 1 calc R
H16B H 0.2945 0.2369 0.3849 0.107 Uiso 1 1 calc R
H16C H 0.3732 0.3606 0.4486 0.107 Uiso 1 1 calc R
C17 C 0.1676(4) 0.4163(4) 0.3437(2) 0.0675(9) Uani 1 1 d .
H17A H 0.1626 0.4449 0.3944 0.101 Uiso 1 1 calc R
H17B H 0.0948 0.3313 0.3241 0.101 Uiso 1 1 calc R
H17C H 0.1440 0.4777 0.3125 0.101 Uiso 1 1 calc R
C18 C 0.1791(4) 0.4501(4) 0.1742(2) 0.0776(11) Uani 1 1 d .
H18A H 0.1505 0.4919 0.2159 0.116 Uiso 1 1 calc R
H18B H 0.1039 0.3668 0.1531 0.116 Uiso 1 1 calc R
H18C H 0.1844 0.5047 0.1363 0.116 Uiso 1 1 calc R
C19 C 0.3767(4) 0.3579(3) 0.13788(17) 0.0625(9) Uani 1 1 d .
H19A H 0.3864 0.4109 0.0993 0.094 Uiso 1 1 calc R
H19B H 0.2981 0.2763 0.1172 0.094 Uiso 1 1 calc R
H19C H 0.4726 0.3409 0.1563 0.094 Uiso 1 1 calc R
B1 B 0.5415(3) 0.1464(3) 0.26205(18) 0.0400(7) Uani 1 1 d .
C21 C -0.0905(3) -0.2052(3) 0.13068(18) 0.0524(7) Uani 1 1 d .
C22 C -0.2179(4) -0.2999(3) 0.1362(2) 0.0660(9) Uani 1 1 d .
H22 H -0.2738 -0.2816 0.1706 0.079 Uiso 1 1 calc R
C23 C -0.2633(5) -0.4212(4) 0.0913(2) 0.0823(12) Uani 1 1 d .
H23 H -0.3500 -0.4844 0.0955 0.099 Uiso 1 1 calc R
C24 C -0.1853(5) -0.4499(4) 0.0418(2) 0.0822(12) Uani 1 1 d .
H24 H -0.2174 -0.5323 0.0114 0.099 Uiso 1 1 calc R
C25 C -0.0578(5) -0.3574(4) 0.0360(2) 0.0840(12) Uani 1 1 d .
H25 H -0.0022 -0.3773 0.0018 0.101 Uiso 1 1 calc R
C26 C -0.0113(4) -0.2366(3) 0.0798(2) 0.0689(10) Uani 1 1 d .
H26 H 0.0756 -0.1743 0.0751 0.083 Uiso 1 1 calc R
C31 C 0.5784(3) 0.0813(3) 0.18496(15) 0.0410(6) Uani 1 1 d .
F32 F 0.4159(2) -0.12460(16) 0.19062(11) 0.0636(5) Uani 1 1 d .
C32 C 0.5106(3) -0.0502(3) 0.15529(17) 0.0502(7) Uani 1 1 d .
F33 F 0.4612(3) -0.2406(2) 0.06712(13) 0.0919(7) Uani 1 1 d .
C33 C 0.5342(4) -0.1130(3) 0.09219(19) 0.0633(9) Uani 1 1 d .
F34 F 0.6573(3) -0.1048(3) -0.00674(11) 0.1027(8) Uani 1 1 d .
C34 C 0.6312(4) -0.0458(4) 0.05477(17) 0.0679(10) Uani 1 1 d .
F35 F 0.7980(3) 0.1519(3) 0.04506(12) 0.0933(7) Uani 1 1 d .
C35 C 0.7018(4) 0.0842(4) 0.08109(18) 0.0629(9) Uani 1 1 d .
F36 F 0.7491(2) 0.27225(18) 0.16466(11) 0.0701(5) Uani 1 1 d .
C36 C 0.6735(3) 0.1442(3) 0.14378(16) 0.0496(7) Uani 1 1 d .
C41 C 0.5920(3) 0.0643(2) 0.32767(15) 0.0397(6) Uani 1 1 d .
F42 F 0.3532(2) -0.01431(18) 0.35753(12) 0.0695(6) Uani 1 1 d .
C42 C 0.5023(3) -0.0061(3) 0.36888(17) 0.0471(7) Uani 1 1 d .
F43 F 0.4598(2) -0.14160(18) 0.45874(11) 0.0746(6) Uani 1 1 d .
C43 C 0.5548(4) -0.0733(3) 0.42224(17) 0.0532(8) Uani 1 1 d .
F44 F 0.7545(3) -0.1379(2) 0.48900(12) 0.0909(7) Uani 1 1 d .
C44 C 0.7030(4) -0.0719(3) 0.43763(18) 0.0584(8) Uani 1 1 d .
F45 F 0.9458(2) 0.0016(2) 0.41417(12) 0.0823(6) Uani 1 1 d .
C45 C 0.7988(3) -0.0033(3) 0.39966(17) 0.0533(7) Uani 1 1 d .
F46 F 0.84273(17) 0.12796(17) 0.31190(10) 0.0543(4) Uani 1 1 d .
C46 C 0.7414(3) 0.0622(3) 0.34716(15) 0.0426(6) Uani 1 1 d .
C51 C 0.8427(3) 0.5227(3) 0.35324(17) 0.0450(7) Uani 1 1 d .
C52 C 0.9105(3) 0.5995(3) 0.3073(2) 0.0596(8) Uani 1 1 d .
H52 H 0.8809 0.5728 0.2551 0.072 Uiso 1 1 calc R
C53 C 1.0229(4) 0.7166(3) 0.3388(3) 0.0780(12) Uani 1 1 d .
H53 H 1.0691 0.7688 0.3078 0.094 Uiso 1 1 calc R
C54 C 1.0659(4) 0.7554(4) 0.4147(3) 0.0884(14) Uani 1 1 d .
H54 H 1.1418 0.8342 0.4356 0.106 Uiso 1 1 calc R
C55 C 0.9998(5) 0.6810(4) 0.4602(3) 0.0904(13) Uani 1 1 d .
H55 H 1.0305 0.7087 0.5124 0.109 Uiso 1 1 calc R
C56 C 0.8871(4) 0.5641(3) 0.4300(2) 0.0690(10) Uani 1 1 d .
H56 H 0.8411 0.5133 0.4616 0.083 Uiso 1 1 calc R

loop_
_atom_site_aniso_label
_atom_site_aniso_U_11
_atom_site_aniso_U_22
_atom_site_aniso_U_33
_atom_site_aniso_U_23
_atom_site_aniso_U_13
_atom_site_aniso_U_12
C1 0.0350(14) 0.0366(14) 0.0616(18) 0.0018(13) 0.0150(13) 0.0093(12)
C2 0.0371(14) 0.0309(13) 0.0627(18) -0.0004(12) 0.0139(13) 0.0070(11)
C3 0.0360(16) 0.0488(18) 0.118(3) 0.0002(19) 0.0165(18) 0.0116(14)
C4 0.0350(15) 0.0526(18) 0.079(2) 0.0084(16) 0.0035(15) 0.0114(14)
C5 0.0419(16) 0.0540(19) 0.075(2) 0.0072(16) 0.0139(15) 0.0128(14)
C6 0.0356(14) 0.0358(15) 0.0516(16) 0.0074(12) 0.0128(12) 0.0125(12)
C7 0.0364(14) 0.0368(15) 0.0563(17) 0.0044(13) 0.0095(13) 0.0114(12)
N1 0.0355(13) 0.0355(12) 0.0471(13) 0.0045(10) 0.0133(10) 0.0130(10)
C11 0.0568(18) 0.0510(17) 0.0491(16) 0.0023(13) 0.0215(14) 0.0238(14)
C12 0.0588(19) 0.0546(19) 0.063(2) -0.0172(16) 0.0094(16) 0.0182(16)
C13 0.084(3) 0.0376(17) 0.106(3) 0.0010(18) 0.026(2) 0.0177(17)
C14 0.066(2) 0.0383(16) 0.081(2) 0.0193(15) 0.0229(18) 0.0188(15)
C15 0.0496(17) 0.0504(17) 0.0522(17) 0.0172(14) 0.0145(13) 0.0224(14)
C16 0.093(3) 0.087(3) 0.0534(19) 0.0227(18) 0.0330(19) 0.043(2)
C17 0.061(2) 0.070(2) 0.079(2) -0.0019(18) 0.0314(18) 0.0280(18)
C18 0.066(2) 0.104(3) 0.076(2) 0.033(2) 0.0132(19) 0.045(2)
C19 0.067(2) 0.074(2) 0.0514(18) 0.0151(16) 0.0216(16) 0.0221(18)
B1 0.0355(16) 0.0306(15) 0.0538(18) 0.0050(13) 0.0136(14) 0.0083(12)
C21 0.0450(16) 0.0482(17) 0.0597(18) 0.0138(14) 0.0074(14) 0.0085(14)
C22 0.057(2) 0.059(2) 0.078(2) 0.0202(18) 0.0184(17) 0.0049(17)
C23 0.073(3) 0.061(2) 0.094(3) 0.021(2) 0.012(2) -0.009(2)
C24 0.087(3) 0.055(2) 0.080(3) -0.0032(19) -0.001(2) 0.001(2)
C25 0.088(3) 0.075(3) 0.077(3) -0.008(2) 0.023(2) 0.011(2)
C26 0.061(2) 0.059(2) 0.076(2) 0.0054(18) 0.0202(18) -0.0001(17)
C31 0.0356(14) 0.0420(15) 0.0461(15) 0.0061(12) 0.0062(12) 0.0161(12)
F32 0.0629(11) 0.0376(9) 0.0828(13) -0.0019(9) 0.0149(10) 0.0091(8)
C32 0.0478(17) 0.0481(17) 0.0551(18) 0.0012(14) 0.0049(14) 0.0236(14)
F33 0.1022(17) 0.0663(13) 0.0884(15) -0.0321(11) -0.0078(13) 0.0350(12)
C33 0.066(2) 0.059(2) 0.059(2) -0.0139(16) -0.0062(17) 0.0333(17)
F34 0.1211(19) 0.149(2) 0.0540(12) -0.0135(13) 0.0155(12) 0.0840(18)
C34 0.074(2) 0.099(3) 0.0410(17) -0.0039(18) 0.0044(17) 0.057(2)
F35 0.0889(15) 0.145(2) 0.0704(13) 0.0318(14) 0.0465(12) 0.0504(15)
C35 0.0538(19) 0.096(3) 0.0496(18) 0.0139(18) 0.0181(15) 0.0362(19)
F36 0.0698(12) 0.0635(12) 0.0786(13) 0.0152(10) 0.0374(10) 0.0068(10)
C36 0.0454(16) 0.0577(19) 0.0512(17) 0.0078(14) 0.0127(13) 0.0245(14)
C41 0.0384(14) 0.0305(13) 0.0502(16) 0.0000(11) 0.0162(12) 0.0089(11)
F42 0.0519(11) 0.0612(11) 0.1111(16) 0.0309(11) 0.0450(11) 0.0173(9)
C42 0.0464(16) 0.0354(14) 0.0626(18) 0.0030(13) 0.0242(14) 0.0110(12)
F43 0.0983(15) 0.0562(11) 0.0805(13) 0.0244(10) 0.0497(12) 0.0151(10)
C43 0.072(2) 0.0358(15) 0.0528(17) 0.0078(13) 0.0271(16) 0.0090(15)
F44 0.1070(18) 0.0902(16) 0.0787(14) 0.0432(13) 0.0104(13) 0.0315(13)
C44 0.073(2) 0.0494(18) 0.0510(18) 0.0128(15) 0.0090(16) 0.0177(16)
F45 0.0559(12) 0.0994(16) 0.0934(15) 0.0367(13) 0.0009(11) 0.0307(11)
C45 0.0472(17) 0.0549(18) 0.0549(18) 0.0060(15) 0.0041(14) 0.0176(14)
F46 0.0353(8) 0.0646(11) 0.0680(11) 0.0202(9) 0.0181(8) 0.0153(8)
C46 0.0408(15) 0.0386(14) 0.0486(16) 0.0049(12) 0.0152(12) 0.0097(12)
C51 0.0313(14) 0.0326(14) 0.0661(19) 0.0038(13) 0.0032(13) 0.0092(11)
C52 0.0487(18) 0.0440(17) 0.083(2) 0.0184(16) 0.0074(16) 0.0110(14)
C53 0.059(2) 0.0403(18) 0.130(4) 0.026(2) 0.017(2) 0.0066(16)
C54 0.059(2) 0.047(2) 0.134(4) -0.014(2) 0.004(3) -0.0004(18)
C55 0.071(3) 0.076(3) 0.093(3) -0.030(2) 0.008(2) -0.002(2)
C56 0.059(2) 0.063(2) 0.069(2) -0.0051(17) 0.0093(17) 0.0020(17)

loop_
_atom_type_symbol
_atom_type_description
_atom_type_scat_dispersion_real
_atom_type_scat_dispersion_imag
_atom_type_scat_source
C C 0.0033 0.0016 'International Tables Vol C Tables 4.2.6.8 and 6.1.1.4'
H H 0.0000 0.0000 'International Tables Vol C Tables 4.2.6.8 and 6.1.1.4'
B B 0.0013 0.0007 'International Tables Vol C Tables 4.2.6.8 and 6.1.1.4'
N N 0.0061 0.0033 'International Tables Vol C Tables 4.2.6.8 and 6.1.1.4'
F F 0.0171 0.0103 'International Tables Vol C Tables 4.2.6.8 and 6.1.1.4'

loop_
_geom_angle_atom_site_label_1
_geom_angle_atom_site_label_2
_geom_angle_atom_site_label_3
_geom_angle
C2 C1 N1 119.0(2)
C2 C1 C3 123.6(3)
N1 C1 C3 117.3(2)
C1 C2 B1 136.4(2)
C1 C2 H2 111.8
B1 C2 H2 111.8
C4 C3 C1 110.9(3)
C4 C3 H3A 109.5
C1 C3 H3A 109.5
C4 C3 H3B 109.5
C1 C3 H3B 109.5
H3A C3 H3B 108.1
C5 C4 C3 124.3(3)
C5 C4 H4 117.9
C3 C4 H4 117.9
C4 C5 C21 125.6(3)
C4 C5 H5 117.2
C21 C5 H5 117.2
C7 C6 B1 173.2(3)
C6 C7 C51 176.2(3)
C1 N1 C11 115.7(2)
C1 N1 C15 115.2(2)
C11 N1 C15 117.8(2)
C1 N1 H1 103.0(19)
C11 N1 H1 102.3(19)
C15 N1 H1 98.7(18)
C16 C11 C17 109.5(3)
C16 C11 C12 109.8(3)
C17 C11 C12 111.4(3)
C16 C11 N1 106.1(2)
C17 C11 N1 114.3(2)
C12 C11 N1 105.7(2)
C13 C12 C11 114.3(3)
C13 C12 H12A 108.7
C11 C12 H12A 108.7
C13 C12 H12B 108.7
C11 C12 H12B 108.7
H12A C12 H12B 107.6
C14 C13 C12 110.2(3)
C14 C13 H13A 109.6
C12 C13 H13A 109.6
C14 C13 H13B 109.6
C12 C13 H13B 109.6
H13A C13 H13B 108.1
C13 C14 C15 113.3(3)
C13 C14 H14A 108.9
C15 C14 H14A 108.9
C13 C14 H14B 108.9
C15 C14 H14B 108.9
H14A C14 H14B 107.7
C19 C15 C14 110.1(3)
C19 C15 C18 109.9(3)
C14 C15 C18 110.0(3)
C19 C15 N1 106.5(2)
C14 C15 N1 105.2(2)
C18 C15 N1 115.0(2)
C11 C16 H16A 109.5
C11 C16 H16B 109.5
H16A C16 H16B 109.5
C11 C16 H16C 109.5
H16A C16 H16C 109.5
H16B C16 H16C 109.5
C11 C17 H17A 109.5
C11 C17 H17B 109.5
H17A C17 H17B 109.5
C11 C17 H17C 109.5
H17A C17 H17C 109.5
H17B C17 H17C 109.5
C15 C18 H18A 109.5
C15 C18 H18B 109.5
H18A C18 H18B 109.5
C15 C18 H18C 109.5
H18A C18 H18C 109.5
H18B C18 H18C 109.5
C15 C19 H19A 109.5
C15 C19 H19B 109.5
H19A C19 H19B 109.5
C15 C19 H19C 109.5
H19A C19 H19C 109.5
H19B C19 H19C 109.5
C6 B1 C2 114.5(2)
C6 B1 C41 104.9(2)
C2 B1 C41 111.8(2)
C6 B1 C31 112.5(2)
C2 B1 C31 106.5(2)
C41 B1 C31 106.3(2)
C26 C21 C22 117.9(3)
C26 C21 C5 122.6(3)
C22 C21 C5 119.4(3)
C23 C22 C21 120.4(4)
C23 C22 H22 119.8
C21 C22 H22 119.8
C24 C23 C22 121.0(3)
C24 C23 H23 119.5
C22 C23 H23 119.5
C23 C24 C25 119.4(4)
C23 C24 H24 120.3
C25 C24 H24 120.3
C26 C25 C24 120.5(4)
C26 C25 H25 119.8
C24 C25 H25 119.8
C25 C26 C21 120.9(3)
C25 C26 H26 119.6
C21 C26 H26 119.6
C36 C31 C32 112.9(3)
C36 C31 B1 127.0(2)
C32 C31 B1 120.1(2)
F32 C32 C33 116.2(3)
F32 C32 C31 119.3(3)
C33 C32 C31 124.5(3)
F33 C33 C34 120.2(3)
F33 C33 C32 120.1(4)
C34 C33 C32 119.7(3)
F34 C34 C33 121.0(4)
F34 C34 C35 120.2(4)
C33 C34 C35 118.7(3)
F35 C35 C36 120.5(3)
F35 C35 C34 119.6(3)
C36 C35 C34 119.9(3)
F36 C36 C35 114.9(3)
F36 C36 C31 120.9(3)
C35 C36 C31 124.2(3)
C46 C41 C42 112.5(3)
C46 C41 B1 119.3(2)
C42 C41 B1 128.2(2)
F42 C42 C43 115.4(3)
F42 C42 C41 120.6(3)
C43 C42 C41 124.0(3)
F43 C43 C44 119.6(3)
F43 C43 C42 120.4(3)
C44 C43 C42 120.0(3)
F44 C44 C43 120.3(3)
F44 C44 C45 120.4(3)
C43 C44 C45 119.3(3)
F45 C45 C44 120.8(3)
F45 C45 C46 120.6(3)
C44 C45 C46 118.6(3)
F46 C46 C45 115.3(2)
F46 C46 C41 119.1(2)
C45 C46 C41 125.6(3)
C56 C51 C52 119.3(3)
C56 C51 C7 120.3(3)
C52 C51 C7 120.3(3)
C51 C52 C53 119.8(4)
C51 C52 H52 120.1
C53 C52 H52 120.1
C54 C53 C52 120.0(4)
C54 C53 H53 120.0
C52 C53 H53 120.0
C55 C54 C53 120.7(3)
C55 C54 H54 119.7
C53 C54 H54 119.7
C54 C55 C56 120.2(4)
C54 C55 H55 119.9
C56 C55 H55 119.9
C51 C56 C55 120.0(4)
C51 C56 H56 120.0
C55 C56 H56 120.0

loop_
_geom_bond_atom_site_label_1
_geom_bond_atom_site_label_2
_geom_bond_distance
C1 C2 1.322(4)
C1 N1 1.495(3)
C1 C3 1.518(4)
C2 B1 1.617(4)
C2 H2 0.9400
C3 C4 1.499(5)
C3 H3A 0.9800
C3 H3B 0.9800
C4 C5 1.312(4)
C4 H4 0.9400
C5 C21 1.472(4)
C5 H5 0.9400
C6 C7 1.204(4)
C6 B1 1.595(4)
C7 C51 1.447(4)
N1 C11 1.564(3)
N1 C15 1.566(4)
N1 H1 0.87(3)
C11 C16 1.521(4)
C11 C17 1.523(4)
C11 C12 1.534(4)
C12 C13 1.520(5)
C12 H12A 0.9800
C12 H12B 0.9800
C13 C14 1.519(5)
C13 H13A 0.9800
C13 H13B 0.9800
C14 C15 1.523(4)
C14 H14A 0.9800
C14 H14B 0.9800
C15 C19 1.520(4)
C15 C18 1.532(4)
C16 H16A 0.9700
C16 H16B 0.9700
C16 H16C 0.9700
C17 H17A 0.9700
C17 H17B 0.9700
C17 H17C 0.9700
C18 H18A 0.9700
C18 H18B 0.9700
C18 H18C 0.9700
C19 H19A 0.9700
C19 H19B 0.9700
C19 H19C 0.9700
B1 C41 1.653(4)
B1 C31 1.661(4)
C21 C26 1.379(5)
C21 C22 1.387(4)
C22 C23 1.386(5)
C22 H22 0.9400
C23 C24 1.341(6)
C23 H23 0.9400
C24 C25 1.378(5)
C24 H24 0.9400
C25 C26 1.372(5)
C25 H25 0.9400
C26 H26 0.9400
C31 C36 1.385(4)
C31 C32 1.394(4)
F32 C32 1.359(4)
C32 C33 1.373(4)
F33 C33 1.352(4)
C33 C34 1.364(5)
F34 C34 1.341(4)
C34 C35 1.374(5)
F35 C35 1.344(4)
C35 C36 1.374(4)
F36 C36 1.353(3)
C41 C46 1.386(4)
C41 C42 1.389(4)
F42 C42 1.353(3)
C42 C43 1.382(4)
F43 C43 1.346(3)
C43 C44 1.360(5)
F44 C44 1.343(4)
C44 C45 1.372(4)
F45 C45 1.340(4)
C45 C46 1.375(4)
F46 C46 1.357(3)
C51 C56 1.384(4)
C51 C52 1.387(4)
C52 C53 1.395(5)
C52 H52 0.9400
C53 C54 1.366(6)
C53 H53 0.9400
C54 C55 1.360(6)
C54 H54 0.9400
C55 C56 1.392(5)
C55 H55 0.9400
C56 H56 0.9400

loop_
_geom_torsion_atom_site_label_1
_geom_torsion_atom_site_label_2
_geom_torsion_atom_site_label_3
_geom_torsion_atom_site_label_4
_geom_torsion
N1 C1 C2 B1 -1.3(5)
C3 C1 C2 B1 -179.0(3)
C2 C1 C3 C4 -28.8(5)
N1 C1 C3 C4 153.5(3)
C1 C3 C4 C5 122.4(3)
C3 C4 C5 C21 -176.0(3)
B1 C6 C7 C51 84(6)
C2 C1 N1 C11 -108.6(3)
C3 C1 N1 C11 69.2(3)
C2 C1 N1 C15 108.3(3)
C3 C1 N1 C15 -73.9(3)
C1 N1 C11 C16 47.9(3)
C15 N1 C11 C16 -170.0(3)
C1 N1 C11 C17 -72.7(3)
C15 N1 C11 C17 69.3(3)
C1 N1 C11 C12 164.5(2)
C15 N1 C11 C12 -53.5(3)
C16 C11 C12 C13 166.4(3)
C17 C11 C12 C13 -72.2(4)
N1 C11 C12 C13 52.4(3)
C11 C12 C13 C14 -57.8(4)
C12 C13 C14 C15 59.9(4)
C13 C14 C15 C19 -170.6(3)
C13 C14 C15 C18 68.2(4)
C13 C14 C15 N1 -56.2(3)
C1 N1 C15 C19 -45.4(3)
C11 N1 C15 C19 172.3(2)
C1 N1 C15 C14 -162.3(2)
C11 N1 C15 C14 55.5(3)
C1 N1 C15 C18 76.5(3)
C11 N1 C15 C18 -65.7(3)
C7 C6 B1 C2 134(2)
C7 C6 B1 C41 11(2)
C7 C6 B1 C31 -104(2)
C1 C2 B1 C6 3.9(5)
C1 C2 B1 C41 123.1(4)
C1 C2 B1 C31 -121.2(4)
C4 C5 C21 C26 23.2(5)
C4 C5 C21 C22 -159.1(3)
C26 C21 C22 C23 -0.4(5)
C5 C21 C22 C23 -178.2(3)
C21 C22 C23 C24 0.2(6)
C22 C23 C24 C25 0.4(7)
C23 C24 C25 C26 -0.6(7)
C24 C25 C26 C21 0.3(6)
C22 C21 C26 C25 0.2(5)
C5 C21 C26 C25 177.9(3)
C6 B1 C31 C36 -7.1(4)
C2 B1 C31 C36 119.2(3)
C41 B1 C31 C36 -121.4(3)
C6 B1 C31 C32 172.8(2)
C2 B1 C31 C32 -60.9(3)
C41 B1 C31 C32 58.5(3)
C36 C31 C32 F32 179.0(2)
B1 C31 C32 F32 -0.9(4)
C36 C31 C32 C33 0.2(4)
B1 C31 C32 C33 -179.7(3)
F32 C32 C33 F33 2.2(4)
C31 C32 C33 F33 -179.0(3)
F32 C32 C33 C34 -178.1(3)
C31 C32 C33 C34 0.7(5)
F33 C33 C34 F34 -0.8(5)
C32 C33 C34 F34 179.6(3)
F33 C33 C34 C35 179.0(3)
C32 C33 C34 C35 -0.7(5)
F34 C34 C35 F35 -0.4(5)
C33 C34 C35 F35 179.8(3)
F34 C34 C35 C36 179.5(3)
C33 C34 C35 C36 -0.3(5)
F35 C35 C36 F36 -0.1(4)
C34 C35 C36 F36 -180.0(3)
F35 C35 C36 C31 -178.8(3)
C34 C35 C36 C31 1.4(5)
C32 C31 C36 F36 -179.8(3)
B1 C31 C36 F36 0.1(4)
C32 C31 C36 C35 -1.3(4)
B1 C31 C36 C35 178.6(3)
C6 B1 C41 C46 -59.6(3)
C2 B1 C41 C46 175.7(2)
C31 B1 C41 C46 59.8(3)
C6 B1 C41 C42 119.8(3)
C2 B1 C41 C42 -4.9(4)
C31 B1 C41 C42 -120.8(3)
C46 C41 C42 F42 179.7(2)
B1 C41 C42 F42 0.2(4)
C46 C41 C42 C43 -1.4(4)
B1 C41 C42 C43 179.1(3)
F42 C42 C43 F43 0.3(4)
C41 C42 C43 F43 -178.6(3)
F42 C42 C43 C44 179.7(3)
C41 C42 C43 C44 0.8(5)
F43 C43 C44 F44 -0.1(5)
C42 C43 C44 F44 -179.5(3)
F43 C43 C44 C45 179.3(3)
C42 C43 C44 C45 0.0(5)
F44 C44 C45 F45 -1.4(5)
C43 C44 C45 F45 179.1(3)
F44 C44 C45 C46 179.6(3)
C43 C44 C45 C46 0.1(5)
F45 C45 C46 F46 1.0(4)
C44 C45 C46 F46 180.0(3)
F45 C45 C46 C41 -179.9(3)
C44 C45 C46 C41 -1.0(5)
C42 C41 C46 F46 -179.4(2)
B1 C41 C46 F46 0.1(4)
C42 C41 C46 C45 1.5(4)
B1 C41 C46 C45 -178.9(3)
C6 C7 C51 C56 -130(5)
C6 C7 C51 C52 47(5)
C56 C51 C52 C53 0.4(5)
C7 C51 C52 C53 -176.7(3)
C51 C52 C53 C54 0.0(5)
C52 C53 C54 C55 -0.2(6)
C53 C54 C55 C56 -0.1(7)
C52 C51 C56 C55 -0.7(5)
C7 C51 C56 C55 176.5(3)
C54 C55 C56 C51 0.5(6)
